data_7105296
loop_
_publ_author_name
'Carr, James L'
'Offermann, Daniel A'
'Holdom, Mary D'
'Dusart, Philip'
'White, Andrew J P'
'Beavil, Andrew J'
'Leatherbarrow, Robin J'
'Lindell, Stephen D'
'Sutton, Brian J'
'Spivey, Alan C'

_publ_section_title
;
 Total synthesis of (+/-)-aspercyclide A and its C19 methyl ether.
;
_journal_issue 11
_journal_name_full 'Chemical communications (Cambridge, England)'
_journal_page_first 1824
_journal_page_last 1826
_journal_paper_doi 10.1039/b923528k
_journal_volume 46
_journal_year 2010
_chemical_formula_moiety 'C25 H28 O6'
_chemical_formula_sum 'C25 H28 O6'
_chemical_formula_weight 424.47
_chemical_name_systematic
;
?
;
_space_group_IT_number 14
_symmetry_cell_setting monoclinic
_symmetry_space_group_name_Hall '-P 2ybc'
_symmetry_space_group_name_H-M 'P 1 21/c 1'
_atom_sites_solution_hydrogens geom
_atom_sites_solution_primary direct
_atom_sites_solution_secondary difmap
_audit_creation_method SHELXL-97
_cell_angle_alpha 90
_cell_angle_beta 93.1039(14)
_cell_angle_gamma 90
_cell_formula_units_Z 4
_cell_length_a 18.7407(3)
_cell_length_b 8.56319(13)
_cell_length_c 13.73354(18)
_cell_measurement_reflns_used 4220
_cell_measurement_temperature 173(2)
_cell_measurement_theta_max 71.0802
_cell_measurement_theta_min 2.3576
_cell_volume 2200.73(6)
_computing_cell_refinement 'CrysAlis RED, Oxford Diffraction Ltd'
_computing_data_collection 'CrysAlis CCD, Oxford Diffraction Ltd'
_computing_data_reduction 'CrysAlis RED, Oxford Diffraction Ltd'
_computing_molecular_graphics 'Bruker SHELXTL'
_computing_publication_material 'Bruker SHELXTL'
_computing_structure_refinement 'SHELXL-97 (Sheldrick, 1997)'
_computing_structure_solution 'SHELXS-97 (Sheldrick, 1990)'
_diffrn_ambient_temperature 173(2)
_diffrn_detector_area_resol_mean 8.2556
_diffrn_measured_fraction_theta_full 0.985
_diffrn_measured_fraction_theta_max 0.981
_diffrn_measurement_device_type 'OD Xcalibur PX Ultra'
_diffrn_measurement_method 'omega scans'
_diffrn_radiation_monochromator graphite
_diffrn_radiation_source 'Enhance Ultra (Cu) X-ray Source'
_diffrn_radiation_type CuK\a
_diffrn_radiation_wavelength 1.54184
_diffrn_reflns_av_R_equivalents 0.0202
_diffrn_reflns_av_sigmaI/netI 0.0232
_diffrn_reflns_limit_h_max 22
_diffrn_reflns_limit_h_min -22
_diffrn_reflns_limit_k_max 10
_diffrn_reflns_limit_k_min -10
_diffrn_reflns_limit_l_max 15
_diffrn_reflns_limit_l_min -16
_diffrn_reflns_number 9522
_diffrn_reflns_theta_full 71.00
_diffrn_reflns_theta_max 71.27
_diffrn_reflns_theta_min 2.36
_diffrn_standards_number 0
_exptl_absorpt_coefficient_mu 0.743
_exptl_absorpt_correction_T_max 0.965
_exptl_absorpt_correction_T_min 0.812
_exptl_absorpt_correction_type analytical
_exptl_absorpt_process_details
;
CrysAlis RED, Oxford Diffraction Ltd.,
Version 1.171.33.31 (release 08-01-2009 CrysAlis171 .NET)
(compiled Jan 8 2009,16:24:04)
Analytical numeric absorption correction using a multifaceted crystal
model based on expressions derived by R.C. Clark & J.S. Reid.
(Clark, R. C. & Reid, J. S. (1995). Acta Cryst. A51, 887-897)
;
_exptl_crystal_colour Colourless
_exptl_crystal_density_diffrn 1.281
_exptl_crystal_density_method 'not measured'
_exptl_crystal_description 'canoe-shaped plates'
_exptl_crystal_F_000 904
_exptl_crystal_size_max 0.34
_exptl_crystal_size_mid 0.29
_exptl_crystal_size_min 0.05
_refine_diff_density_max 0.196
_refine_diff_density_min -0.205
_refine_diff_density_rms 0.039
_refine_ls_extinction_method none
_refine_ls_goodness_of_fit_ref 1.041
_refine_ls_hydrogen_treatment mixed
_refine_ls_matrix_type full
_refine_ls_number_parameters 285
_refine_ls_number_reflns 4188
_refine_ls_number_restraints 1
_refine_ls_restrained_S_all 1.041
_refine_ls_R_factor_all 0.0625
_refine_ls_R_factor_gt 0.0429
_refine_ls_shift/su_max 0.000
_refine_ls_shift/su_mean 0.000
_refine_ls_structure_factor_coef Fsqd
_refine_ls_weighting_details 'calc w=1/[\s^2^(Fo^2^)+(0.0650P)^2^+0.3389P] where P=(Fo^2^+2Fc^2^)/3'
_refine_ls_weighting_scheme calc
_refine_ls_wR_factor_gt 0.1126
_refine_ls_wR_factor_ref 0.1214
_reflns_number_gt 3114
_reflns_number_total 4188
_reflns_threshold_expression >2sigma(I)
_cod_data_source_file b923528k.txt
_cod_data_source_block 15a
_cod_depositor_comments
;
The following automatic conversions were performed:
'_symmetry_cell_setting' value 'Monoclinic' changed to 'monoclinic'
according to '/home/saulius/struct/CIF-dictionaries/cif_core.dic'
dictionary named 'cif_core.dic' version 2.4.1 from 2010-06-29.

Automatic conversion script
Id: cif_fix_enum 1527 2010-12-29 10:47:43Z saulius 
;
_cod_original_sg_symbol_H-M P2(1)/c
_cod_database_code 7105296

loop_
_symmetry_equiv_pos_as_xyz
'x, y, z'
'-x, y+1/2, -z+1/2'
'-x, -y, -z'
'x, -y-1/2, z-1/2'

loop_
_atom_site_label
_atom_site_type_symbol
_atom_site_fract_x
_atom_site_fract_y
_atom_site_fract_z
_atom_site_U_iso_or_equiv
_atom_site_adp_type
_atom_site_occupancy
_atom_site_symmetry_multiplicity
_atom_site_calc_flag
_atom_site_refinement_flags
_atom_site_disorder_assembly
_atom_site_disorder_group
O1 O 0.20873(6) 0.31779(13) 0.45576(8) 0.0396(3) Uani 1 1 d . . .
C2 C 0.23385(9) 0.4610(2) 0.47898(11) 0.0378(4) Uani 1 1 d . . .
O2 O 0.26175(7) 0.49649(15) 0.55663(8) 0.0493(3) Uani 1 1 d . . .
C3 C 0.22171(9) 0.56903(19) 0.39368(11) 0.0373(4) Uani 1 1 d . . .
C4 C 0.16300(9) 0.6688(2) 0.38595(12) 0.0420(4) Uani 1 1 d . . .
C5 C 0.15545(11) 0.7650(2) 0.30376(13) 0.0482(4) Uani 1 1 d . . .
H5A H 0.1161 0.8349 0.2971 0.058 Uiso 1 1 calc R . .
C6 C 0.20430(11) 0.7598(2) 0.23238(13) 0.0495(4) Uani 1 1 d . . .
H6A H 0.1976 0.8247 0.1765 0.059 Uiso 1 1 calc R . .
C7 C 0.26288(10) 0.6618(2) 0.24067(12) 0.0452(4) Uani 1 1 d . . .
H7A H 0.2961 0.6582 0.1908 0.054 Uiso 1 1 calc R . .
C8 C 0.27236(9) 0.5691(2) 0.32266(11) 0.0400(4) Uani 1 1 d . . .
O9 O 0.33204(6) 0.47808(14) 0.34576(8) 0.0433(3) Uani 1 1 d . . .
C10 C 0.37260(9) 0.4207(2) 0.27112(11) 0.0416(4) Uani 1 1 d . . .
C11 C 0.41934(10) 0.5203(2) 0.22586(13) 0.0482(4) Uani 1 1 d . . .
H11A H 0.4232 0.6263 0.2458 0.058 Uiso 1 1 calc R . .
C12 C 0.46007(10) 0.4660(2) 0.15235(13) 0.0498(5) Uani 1 1 d . . .
H12A H 0.4914 0.5346 0.1210 0.060 Uiso 1 1 calc R . .
C13 C 0.45489(9) 0.3099(2) 0.12443(12) 0.0469(4) Uani 1 1 d . . .
C14 C 0.41068(9) 0.2063(2) 0.17304(11) 0.0406(4) Uani 1 1 d . . .
C15 C 0.36863(9) 0.2630(2) 0.24861(11) 0.0384(4) Uani 1 1 d . . .
C16 C 0.32110(9) 0.1596(2) 0.30227(11) 0.0396(4) Uani 1 1 d . . .
H16A H 0.2883 0.0945 0.2660 0.048 Uiso 1 1 calc R . .
C17 C 0.32242(9) 0.1541(2) 0.39884(11) 0.0401(4) Uani 1 1 d . . .
H17A H 0.3604 0.2061 0.4342 0.048 Uiso 1 1 calc R . .
C18 C 0.26799(9) 0.0712(2) 0.45594(12) 0.0409(4) Uani 1 1 d . . .
H18A H 0.2321 0.0183 0.4106 0.049 Uiso 1 1 calc R . .
C19 C 0.23057(9) 0.1882(2) 0.52035(11) 0.0393(4) Uani 1 1 d . . .
H19A H 0.2658 0.2277 0.5718 0.047 Uiso 1 1 calc R . .
C20 C 0.10954(11) 0.6751(2) 0.46345(14) 0.0556(5) Uani 1 1 d . . .
H20A H 0.1049 0.5714 0.4925 0.083 Uiso 1 1 calc R . .
H20B H 0.0631 0.7083 0.4344 0.083 Uiso 1 1 calc R . .
H20C H 0.1257 0.7498 0.5140 0.083 Uiso 1 1 calc R . .
O21 O 0.49399(7) 0.26291(19) 0.05003(10) 0.0585(4) Uani 1 1 d D . .
H21 H 0.4856(15) 0.1600(7) 0.0428(19) 0.102(10) Uiso 1 1 d D . .
C22 C 0.41028(10) 0.0405(2) 0.14853(13) 0.0475(4) Uani 1 1 d . . .
H22A H 0.3817 -0.0275 0.1848 0.057 Uiso 1 1 calc R . .
O22 O 0.44465(7) -0.01617(18) 0.08393(10) 0.0617(4) Uani 1 1 d . . .
O23 O 0.29853(7) -0.03844(15) 0.52370(8) 0.0526(3) Uani 1 1 d . . .
C24 C 0.34407(11) -0.1482(2) 0.48149(14) 0.0518(5) Uani 1 1 d . . .
H24A H 0.3631 -0.2202 0.5319 0.078 Uiso 1 1 calc R . .
H24B H 0.3837 -0.0933 0.4526 0.078 Uiso 1 1 calc R . .
H24C H 0.3170 -0.2071 0.4307 0.078 Uiso 1 1 calc R . .
C25 C 0.16599(10) 0.1256(2) 0.56868(13) 0.0457(4) Uani 1 1 d . . .
H25A H 0.1794 0.0284 0.6042 0.055 Uiso 1 1 calc R . .
H25B H 0.1285 0.0992 0.5179 0.055 Uiso 1 1 calc R . .
C26 C 0.13572(11) 0.2425(2) 0.63999(14) 0.0536(5) Uani 1 1 d . . .
H26A H 0.1761 0.2914 0.6781 0.064 Uiso 1 1 calc R . .
H26B H 0.1107 0.3261 0.6019 0.064 Uiso 1 1 calc R . .
C27 C 0.08507(11) 0.1758(2) 0.70989(14) 0.0522(5) Uani 1 1 d . . .
H27A H 0.1092 0.0905 0.7475 0.063 Uiso 1 1 calc R . .
H27B H 0.0434 0.1304 0.6726 0.063 Uiso 1 1 calc R . .
C28 C 0.05898(13) 0.2983(3) 0.78060(15) 0.0633(6) Uani 1 1 d . . .
H28A H 0.1009 0.3557 0.8092 0.076 Uiso 1 1 calc R . .
H28B H 0.0285 0.3743 0.7434 0.076 Uiso 1 1 calc R . .
C29 C 0.01748(13) 0.2340(3) 0.86211(15) 0.0722(7) Uani 1 1 d . . .
H29A H 0.0028 0.3199 0.9038 0.108 Uiso 1 1 calc R . .
H29B H 0.0475 0.1609 0.9008 0.108 Uiso 1 1 calc R . .
H29C H -0.0250 0.1794 0.8349 0.108 Uiso 1 1 calc R . .

loop_
_atom_site_aniso_label
_atom_site_aniso_U_11
_atom_site_aniso_U_22
_atom_site_aniso_U_33
_atom_site_aniso_U_23
_atom_site_aniso_U_13
_atom_site_aniso_U_12
O1 0.0480(6) 0.0358(6) 0.0354(5) 0.0047(5) 0.0041(5) 0.0001(5)
C2 0.0436(8) 0.0379(9) 0.0330(8) -0.0016(7) 0.0103(7) 0.0035(7)
O2 0.0689(8) 0.0462(7) 0.0327(6) -0.0042(5) 0.0022(5) 0.0012(6)
C3 0.0494(9) 0.0307(8) 0.0321(8) -0.0035(6) 0.0044(7) -0.0011(7)
C4 0.0522(9) 0.0345(9) 0.0395(8) -0.0042(7) 0.0045(7) 0.0018(8)
C5 0.0603(11) 0.0373(9) 0.0464(9) -0.0006(8) -0.0019(8) 0.0065(8)
C6 0.0730(12) 0.0381(10) 0.0371(9) 0.0042(7) 0.0007(8) 0.0001(9)
C7 0.0621(11) 0.0410(10) 0.0332(8) -0.0021(7) 0.0086(7) -0.0048(9)
C8 0.0511(9) 0.0344(8) 0.0349(8) -0.0057(7) 0.0056(7) -0.0016(8)
O9 0.0501(6) 0.0463(7) 0.0342(6) -0.0012(5) 0.0095(5) 0.0061(6)
C10 0.0434(9) 0.0497(10) 0.0324(8) -0.0020(7) 0.0096(7) 0.0013(8)
C11 0.0522(10) 0.0457(10) 0.0476(10) -0.0021(8) 0.0099(8) -0.0060(9)
C12 0.0471(10) 0.0558(12) 0.0477(10) 0.0036(9) 0.0141(8) -0.0077(9)
C13 0.0424(9) 0.0611(12) 0.0384(9) -0.0025(8) 0.0114(7) -0.0012(9)
C14 0.0404(8) 0.0477(10) 0.0341(8) -0.0022(7) 0.0049(7) -0.0004(8)
C15 0.0391(8) 0.0460(10) 0.0305(7) 0.0009(7) 0.0050(6) -0.0006(7)
C16 0.0414(8) 0.0418(9) 0.0363(8) -0.0002(7) 0.0083(7) 0.0003(7)
C17 0.0429(8) 0.0417(10) 0.0363(8) 0.0012(7) 0.0059(7) 0.0014(8)
C18 0.0493(9) 0.0383(9) 0.0358(8) 0.0045(7) 0.0090(7) 0.0016(8)
C19 0.0475(9) 0.0379(9) 0.0329(8) 0.0061(7) 0.0064(7) 0.0037(7)
C20 0.0612(11) 0.0558(12) 0.0508(10) 0.0020(9) 0.0122(9) 0.0157(10)
O21 0.0568(8) 0.0689(10) 0.0526(7) -0.0078(7) 0.0277(6) -0.0041(7)
C22 0.0459(9) 0.0540(11) 0.0431(9) -0.0072(8) 0.0084(8) -0.0013(8)
O22 0.0616(8) 0.0673(10) 0.0580(8) -0.0221(7) 0.0207(7) -0.0009(7)
O23 0.0689(8) 0.0479(8) 0.0427(7) 0.0110(6) 0.0199(6) 0.0190(6)
C24 0.0614(11) 0.0412(10) 0.0539(10) -0.0018(9) 0.0134(9) 0.0075(9)
C25 0.0520(10) 0.0407(10) 0.0455(9) 0.0081(8) 0.0134(8) 0.0032(8)
C26 0.0595(11) 0.0499(12) 0.0531(10) 0.0007(9) 0.0201(9) -0.0001(9)
C27 0.0541(10) 0.0525(11) 0.0513(10) 0.0087(9) 0.0142(8) 0.0036(9)
C28 0.0713(13) 0.0621(13) 0.0588(11) 0.0006(10) 0.0251(10) 0.0022(11)
C29 0.0686(13) 0.0922(18) 0.0574(12) -0.0014(12) 0.0183(11) -0.0054(13)

loop_
_atom_type_symbol
_atom_type_description
_atom_type_scat_dispersion_real
_atom_type_scat_dispersion_imag
_atom_type_scat_source
C C 0.0181 0.0091 'International Tables Vol C Tables 4.2.6.8 and 6.1.1.4'
H H 0.0000 0.0000 'International Tables Vol C Tables 4.2.6.8 and 6.1.1.4'
O O 0.0492 0.0322 'International Tables Vol C Tables 4.2.6.8 and 6.1.1.4'

loop_
_geom_angle_atom_site_label_1
_geom_angle_atom_site_label_2
_geom_angle_atom_site_label_3
_geom_angle
_geom_angle_site_symmetry_1
_geom_angle_site_symmetry_3
_geom_angle_publ_flag
C2 O1 C19 117.66(12) . . ?
O2 C2 O1 124.81(15) . . ?
O2 C2 C3 125.27(16) . . ?
O1 C2 C3 109.92(13) . . ?
C4 C3 C8 120.67(15) . . ?
C4 C3 C2 121.58(14) . . ?
C8 C3 C2 117.74(15) . . ?
C3 C4 C5 117.91(16) . . ?
C3 C4 C20 121.52(15) . . ?
C5 C4 C20 120.57(16) . . ?
C6 C5 C4 120.87(17) . . ?
C5 C6 C7 121.10(17) . . ?
C8 C7 C6 118.87(16) . . ?
C7 C8 O9 125.20(15) . . ?
C7 C8 C3 120.48(16) . . ?
O9 C8 C3 114.21(14) . . ?
C8 O9 C10 119.60(12) . . ?
C15 C10 C11 121.62(16) . . ?
C15 C10 O9 118.75(15) . . ?
C11 C10 O9 119.48(16) . . ?
C12 C11 C10 120.46(18) . . ?
C11 C12 C13 119.47(17) . . ?
O21 C13 C12 117.48(17) . . ?
O21 C13 C14 121.93(18) . . ?
C12 C13 C14 120.58(16) . . ?
C13 C14 C15 119.65(17) . . ?
C13 C14 C22 120.00(16) . . ?
C15 C14 C22 120.30(16) . . ?
C10 C15 C14 118.04(15) . . ?
C10 C15 C16 119.88(14) . . ?
C14 C15 C16 122.08(16) . . ?
C17 C16 C15 122.68(16) . . ?
C16 C17 C18 124.32(16) . . ?
O23 C18 C17 113.23(14) . . ?
O23 C18 C19 103.58(12) . . ?
C17 C18 C19 109.78(14) . . ?
O1 C19 C25 109.30(13) . . ?
O1 C19 C18 105.51(12) . . ?
C25 C19 C18 115.15(14) . . ?
O22 C22 C14 123.80(18) . . ?
C24 O23 C18 113.66(13) . . ?
C19 C25 C26 112.53(15) . . ?
C27 C26 C25 115.49(17) . . ?
C26 C27 C28 112.41(17) . . ?
C29 C28 C27 114.8(2) . . ?

loop_
_geom_bond_atom_site_label_1
_geom_bond_atom_site_label_2
_geom_bond_distance
_geom_bond_site_symmetry_2
_geom_bond_publ_flag
O1 C2 1.346(2) . ?
O1 C19 1.4652(18) . ?
C2 O2 1.2012(19) . ?
C2 C3 1.500(2) . ?
C3 C4 1.393(2) . ?
C3 C8 1.397(2) . ?
C4 C5 1.399(2) . ?
C4 C20 1.502(2) . ?
C5 C6 1.378(3) . ?
C6 C7 1.382(3) . ?
C7 C8 1.381(2) . ?
C8 O9 1.386(2) . ?
O9 C10 1.3981(19) . ?
C10 C15 1.386(3) . ?
C10 C11 1.393(2) . ?
C11 C12 1.379(2) . ?
C12 C13 1.393(3) . ?
C13 O21 1.350(2) . ?
C13 C14 1.407(2) . ?
C14 C15 1.422(2) . ?
C14 C22 1.459(3) . ?
C15 C16 1.480(2) . ?
C16 C17 1.326(2) . ?
C17 C18 1.499(2) . ?
C18 O23 1.420(2) . ?
C18 C19 1.531(2) . ?
C19 C25 1.510(2) . ?
O21 O22 2.613(2) . ?
C22 O22 1.225(2) . ?
O23 C24 1.415(2) . ?
C25 C26 1.530(2) . ?
C26 C27 1.499(2) . ?
C27 C28 1.528(3) . ?
C28 C29 1.502(3) . ?
